data_1517860
loop_
_publ_author_name
'Liu, Wenju'
'Li, Ziyong'
'Hu, Fang'
'Yin, Jun'
'Yu, Guang-Ao'
'Liu, Sheng Hua'

_publ_section_title
;
 Chemical control of photochromism and a multiresponsive molecular switch
 based on a diarylethene derivative containing naphthol.
;
_journal_issue 12
_journal_name_full
'Photochemical &amp; photobiological sciences : Official journal of the European Photochemistry Association and the European Society for Photobiology'
_journal_page_first 1773
_journal_page_last 1780
_journal_paper_doi 10.1039/c4pp00093e
_journal_volume 13
_journal_year 2014
_chemical_formula_sum 'C23 H16 Cl2 N2 O S2'
_chemical_formula_weight 471.40
_chemical_name_systematic
; 
 ? 
;
_space_group_IT_number 19
_symmetry_cell_setting orthorhombic
_symmetry_space_group_name_Hall 'P 2ac 2ab'
_symmetry_space_group_name_H-M 'P 21 21 21'
_atom_sites_solution_hydrogens geom
_atom_sites_solution_primary direct
_atom_sites_solution_secondary difmap
_audit_creation_method SHELXL-97
_cell_angle_alpha 90.00
_cell_angle_beta 90.00
_cell_angle_gamma 90.00
_cell_formula_units_Z 4
_cell_length_a 7.366(4)
_cell_length_b 8.121(4)
_cell_length_c 36.109(17)
_cell_measurement_reflns_used 6336
_cell_measurement_temperature 298(2)
_cell_measurement_theta_max 28.40
_cell_measurement_theta_min 2.26
_cell_volume 2160.0(19)
_computing_cell_refinement 'Bruker SMART'
_computing_data_collection 'Bruker SMART'
_computing_data_reduction 'Bruker SAINT'
_computing_molecular_graphics 'Bruker SHELXTL'
_computing_publication_material 'Bruker SHELXTL'
_computing_structure_refinement 'SHELXL-97 (Sheldrick, 1997)'
_computing_structure_solution 'SHELXS-97 (Sheldrick, 1990)'
_diffrn_ambient_temperature 298(2)
_diffrn_measured_fraction_theta_full 0.996
_diffrn_measured_fraction_theta_max 0.996
_diffrn_measurement_device_type 'CCD area detector'
_diffrn_measurement_method 'phi and omega scans'
_diffrn_radiation_monochromator graphite
_diffrn_radiation_source 'fine-focus sealed tube'
_diffrn_radiation_type MoK\a
_diffrn_radiation_wavelength 0.71073
_diffrn_reflns_av_R_equivalents 0.1408
_diffrn_reflns_av_sigmaI/netI 0.1090
_diffrn_reflns_limit_h_max 8
_diffrn_reflns_limit_h_min -9
_diffrn_reflns_limit_k_max 9
_diffrn_reflns_limit_k_min -9
_diffrn_reflns_limit_l_max 19
_diffrn_reflns_limit_l_min -44
_diffrn_reflns_number 9666
_diffrn_reflns_theta_full 25.99
_diffrn_reflns_theta_max 25.99
_diffrn_reflns_theta_min 2.57
_exptl_absorpt_coefficient_mu 0.512
_exptl_absorpt_correction_T_max 0.9506
_exptl_absorpt_correction_T_min 0.9045
_exptl_absorpt_correction_type none
_exptl_crystal_colour colourless
_exptl_crystal_density_diffrn 1.450
_exptl_crystal_density_meas 0
_exptl_crystal_density_method 'not measured'
_exptl_crystal_description block
_exptl_crystal_F_000 968
_exptl_crystal_size_max 0.20
_exptl_crystal_size_mid 0.10
_exptl_crystal_size_min 0.10
_refine_diff_density_max 0.294
_refine_diff_density_min -0.309
_refine_diff_density_rms 0.071
_refine_ls_abs_structure_details 'Flack H D (1983), Acta Cryst. A39, 876-881'
_refine_ls_abs_structure_Flack 0.06(14)
_refine_ls_extinction_method none
_refine_ls_goodness_of_fit_ref 1.072
_refine_ls_hydrogen_treatment mixed
_refine_ls_matrix_type full
_refine_ls_number_parameters 274
_refine_ls_number_reflns 4173
_refine_ls_number_restraints 0
_refine_ls_restrained_S_all 1.072
_refine_ls_R_factor_all 0.0999
_refine_ls_R_factor_gt 0.0721
_refine_ls_shift/su_max 0.000
_refine_ls_shift/su_mean 0.000
_refine_ls_structure_factor_coef Fsqd
_refine_ls_weighting_details 'calc w=1/[\s^2^(Fo^2^)+(0.0478P)^2^+3.0072P] where P=(Fo^2^+2Fc^2^)/3'
_refine_ls_weighting_scheme calc
_refine_ls_wR_factor_gt 0.1689
_refine_ls_wR_factor_ref 0.1774
_reflns_number_gt 3693
_reflns_number_total 4173
_reflns_threshold_expression >2sigma(I)
_cod_data_source_file c4pp00093e2.cif
_cod_data_source_block 100323cm
_cod_depositor_comments
;
The following automatic conversions were performed:

'_symmetry_cell_setting' value 'Orthorhombic' changed to
'orthorhombic' according to
/usr/data/users/saulius/crontab/automatic-downloads/rss-feeds/RSC/lib/dictionaries/cif_core.dic
dictionary named 'cif_core.dic' version 2.4.2 from 2011-04-26.

Automatic conversion script
Id: cif_fix_values 2827 2014-09-09 07:05:25Z andrius 

 Adding full bibliography for 1517860.cif.
;
_cod_original_cell_volume 2160.0(18)
_cod_original_sg_symbol_H-M P2(1)2(1)2(1)
_cod_database_code 1517860

loop_
_symmetry_equiv_pos_as_xyz
'x, y, z'
'-x+1/2, -y, z+1/2'
'-x, y+1/2, -z+1/2'
'x+1/2, -y+1/2, -z'

loop_
_atom_site_label
_atom_site_type_symbol
_atom_site_fract_x
_atom_site_fract_y
_atom_site_fract_z
_atom_site_U_iso_or_equiv
_atom_site_adp_type
_atom_site_occupancy
_atom_site_symmetry_multiplicity
_atom_site_calc_flag
_atom_site_refinement_flags
C1 C 0.5417(6) 0.9714(6) 0.03903(16) 0.0393(11) Uani 1 1 d .
C2 C 0.5927(6) 1.1353(6) 0.04150(16) 0.0431(11) Uani 1 1 d .
C3 C 0.5893(8) 1.2380(7) 0.00938(18) 0.0504(13) Uani 1 1 d .
H3 H 0.6202 1.3486 0.0115 0.060 Uiso 1 1 calc R
C4 C 0.5414(8) 1.1761(7) -0.02403(18) 0.0541(14) Uani 1 1 d .
H4 H 0.5339 1.2464 -0.0443 0.065 Uiso 1 1 calc R
C5 C 0.5024(6) 1.0059(6) -0.02881(16) 0.0412(12) Uani 1 1 d .
C6 C 0.5091(6) 0.9020(6) 0.00312(14) 0.0386(10) Uani 1 1 d .
C7 C 0.4945(7) 0.7303(7) -0.00371(17) 0.0475(12) Uani 1 1 d .
H7 H 0.5041 0.6575 0.0161 0.057 Uiso 1 1 calc R
C8 C 0.4664(7) 0.6679(7) -0.03906(17) 0.0521(14) Uani 1 1 d .
H8 H 0.4619 0.5546 -0.0427 0.063 Uiso 1 1 calc R
C9 C 0.4447(8) 0.7747(8) -0.06953(17) 0.0588(16) Uani 1 1 d .
H9 H 0.4186 0.7326 -0.0929 0.071 Uiso 1 1 calc R
C10 C 0.4623(7) 0.9402(8) -0.06439(17) 0.0530(14) Uani 1 1 d .
H10 H 0.4479 1.0110 -0.0844 0.064 Uiso 1 1 calc R
C11 C 0.5206(6) 0.8790(6) 0.07390(14) 0.0385(10) Uani 1 1 d .
C12 C 0.5387(7) 0.8108(6) 0.13235(15) 0.0409(11) Uani 1 1 d .
C13 C 0.4218(6) 0.7003(6) 0.11642(15) 0.0394(10) Uani 1 1 d .
C14 C 0.3129(6) 0.5629(6) 0.13120(14) 0.0392(11) Uani 1 1 d .
C15 C 0.3121(7) 0.4040(6) 0.11424(15) 0.0444(11) Uani 1 1 d .
H15 H 0.3819 0.3750 0.0938 0.053 Uiso 1 1 calc R
C16 C 0.1970(7) 0.3019(6) 0.13173(17) 0.0483(13) Uani 1 1 d .
C17 C 0.1972(7) 0.5765(6) 0.16054(14) 0.0421(11) Uani 1 1 d .
C18 C 0.1560(10) 0.7215(7) 0.1847(2) 0.0624(16) Uani 1 1 d .
H18A H 0.2447 0.8061 0.1806 0.094 Uiso 1 1 calc R
H18B H 0.1595 0.6883 0.2103 0.094 Uiso 1 1 calc R
H18C H 0.0374 0.7631 0.1789 0.094 Uiso 1 1 calc R
C19 C 0.6076(6) 0.8122(6) 0.17100(16) 0.0421(11) Uani 1 1 d .
C20 C 0.6404(7) 0.6652(7) 0.19165(17) 0.0466(12) Uani 1 1 d .
H20 H 0.6191 0.5600 0.1824 0.056 Uiso 1 1 calc R
C21 C 0.7052(7) 0.6945(7) 0.22581(18) 0.0513(13) Uani 1 1 d .
C22 C 0.6485(7) 0.9516(7) 0.19100(17) 0.0491(12) Uani 1 1 d .
C23 C 0.6314(10) 1.1290(7) 0.18074(19) 0.0648(17) Uani 1 1 d .
H23A H 0.7413 1.1650 0.1690 0.097 Uiso 1 1 calc R
H23B H 0.6107 1.1932 0.2026 0.097 Uiso 1 1 calc R
H23C H 0.5313 1.1427 0.1640 0.097 Uiso 1 1 calc R
Cl1 Cl 0.1494(3) 0.09962(17) 0.12007(5) 0.0727(5) Uani 1 1 d .
Cl4 Cl 0.7736(3) 0.5503(2) 0.25808(5) 0.0789(5) Uani 1 1 d .
N1 N 0.6000(5) 0.9214(5) 0.10575(12) 0.0412(9) Uani 1 1 d .
N2 N 0.4119(6) 0.7461(5) 0.07947(12) 0.0422(9) Uani 1 1 d .
H2 H 0.3475 0.6981 0.0628 0.051 Uiso 1 1 calc R
O1 O 0.6468(6) 1.2065(4) 0.07363(12) 0.0551(10) Uani 1 1 d .
H1 H 0.6454 1.1379 0.0903 0.083 Uiso 1 1 calc R
S1 S 0.0852(2) 0.39225(18) 0.16836(4) 0.0527(4) Uani 1 1 d .
S2 S 0.7268(2) 0.9004(2) 0.23508(4) 0.0581(4) Uani 1 1 d .

loop_
_atom_site_aniso_label
_atom_site_aniso_U_11
_atom_site_aniso_U_22
_atom_site_aniso_U_33
_atom_site_aniso_U_23
_atom_site_aniso_U_13
_atom_site_aniso_U_12
C1 0.027(2) 0.042(2) 0.048(3) 0.004(2) 0.006(2) 0.0012(18)
C2 0.032(2) 0.046(3) 0.051(3) 0.002(2) 0.002(2) -0.001(2)
C3 0.045(3) 0.043(3) 0.063(4) 0.012(3) 0.009(3) -0.001(2)
C4 0.051(3) 0.057(3) 0.054(4) 0.017(3) 0.003(3) 0.003(3)
C5 0.025(2) 0.055(3) 0.043(3) 0.007(2) 0.003(2) -0.002(2)
C6 0.0225(19) 0.050(2) 0.043(3) 0.007(2) 0.0037(18) -0.0042(19)
C7 0.044(3) 0.051(3) 0.048(3) 0.004(2) 0.009(3) -0.004(2)
C8 0.045(3) 0.061(3) 0.050(3) -0.009(3) 0.010(3) -0.012(2)
C9 0.047(3) 0.086(4) 0.043(3) -0.009(3) 0.005(3) -0.018(3)
C10 0.038(3) 0.076(4) 0.045(3) 0.014(3) 0.001(2) -0.008(3)
C11 0.032(2) 0.040(2) 0.044(3) 0.000(2) 0.005(2) -0.0002(19)
C12 0.034(2) 0.045(2) 0.043(3) 0.002(2) 0.004(2) -0.003(2)
C13 0.030(2) 0.041(2) 0.047(3) 0.001(2) 0.000(2) 0.0015(19)
C14 0.035(2) 0.042(2) 0.040(3) 0.002(2) -0.005(2) -0.0014(19)
C15 0.043(3) 0.046(2) 0.044(3) 0.006(2) -0.002(2) 0.003(2)
C16 0.049(3) 0.039(2) 0.057(4) 0.001(2) -0.012(3) -0.002(2)
C17 0.041(2) 0.044(3) 0.041(3) 0.005(2) -0.001(2) -0.008(2)
C18 0.068(4) 0.057(3) 0.062(4) -0.010(3) 0.019(3) -0.009(3)
C19 0.027(2) 0.051(3) 0.048(3) 0.002(2) 0.001(2) -0.004(2)
C20 0.042(3) 0.051(3) 0.047(3) 0.007(2) -0.003(2) 0.001(2)
C21 0.036(2) 0.068(3) 0.050(3) 0.014(3) 0.002(2) -0.001(2)
C22 0.042(3) 0.058(3) 0.048(3) 0.001(2) -0.004(2) -0.007(2)
C23 0.078(4) 0.057(3) 0.059(4) -0.003(3) -0.013(3) -0.011(3)
Cl1 0.0875(11) 0.0392(6) 0.0914(13) -0.0013(8) -0.0110(10) -0.0098(8)
Cl4 0.0771(11) 0.0921(12) 0.0674(11) 0.0288(9) -0.0146(9) 0.0109(10)
N1 0.0357(19) 0.045(2) 0.043(2) 0.0030(18) 0.0042(18) -0.0018(18)
N2 0.0370(19) 0.047(2) 0.043(2) -0.0012(19) -0.001(2) -0.0029(18)
O1 0.067(2) 0.0449(19) 0.054(2) -0.0030(17) 0.008(2) -0.0105(19)
S1 0.0553(7) 0.0539(7) 0.0489(8) 0.0064(6) 0.0063(7) -0.0172(7)
S2 0.0546(8) 0.0745(9) 0.0451(7) -0.0015(8) -0.0100(7) -0.0019(8)

loop_
_atom_type_symbol
_atom_type_description
_atom_type_scat_dispersion_real
_atom_type_scat_dispersion_imag
_atom_type_scat_source
C C 0.0033 0.0016 'International Tables Vol C Tables 4.2.6.8 and 6.1.1.4'
H H 0.0000 0.0000 'International Tables Vol C Tables 4.2.6.8 and 6.1.1.4'
N N 0.0061 0.0033 'International Tables Vol C Tables 4.2.6.8 and 6.1.1.4'
O O 0.0106 0.0060 'International Tables Vol C Tables 4.2.6.8 and 6.1.1.4'
S S 0.1246 0.1234 'International Tables Vol C Tables 4.2.6.8 and 6.1.1.4'
Cl Cl 0.1484 0.1585 'International Tables Vol C Tables 4.2.6.8 and 6.1.1.4'

loop_
_geom_angle_atom_site_label_1
_geom_angle_atom_site_label_2
_geom_angle_atom_site_label_3
_geom_angle
C2 C1 C6 118.8(5)
C2 C1 C11 117.6(5)
C6 C1 C11 123.6(4)
O1 C2 C1 123.0(5)
O1 C2 C3 116.8(5)
C1 C2 C3 120.2(5)
C4 C3 C2 120.7(5)
C4 C3 H3 119.6
C2 C3 H3 119.6
C3 C4 C5 121.5(5)
C3 C4 H4 119.3
C5 C4 H4 119.3
C4 C5 C10 121.1(5)
C4 C5 C6 117.9(5)
C10 C5 C6 120.9(5)
C7 C6 C5 115.9(5)
C7 C6 C1 123.8(5)
C5 C6 C1 120.2(5)
C8 C7 C6 122.0(6)
C8 C7 H7 119.0
C6 C7 H7 119.0
C7 C8 C9 120.6(6)
C7 C8 H8 119.7
C9 C8 H8 119.7
C10 C9 C8 119.3(6)
C10 C9 H9 120.3
C8 C9 H9 120.3
C9 C10 C5 120.9(5)
C9 C10 H10 119.6
C5 C10 H10 119.6
N1 C11 N2 109.6(5)
N1 C11 C1 123.9(4)
N2 C11 C1 126.4(5)
C13 C12 N1 109.7(5)
C13 C12 C19 127.9(5)
N1 C12 C19 122.2(4)
C12 C13 N2 105.1(4)
C12 C13 C14 133.3(5)
N2 C13 C14 121.5(4)
C17 C14 C15 113.8(4)
C17 C14 C13 124.0(4)
C15 C14 C13 122.1(5)
C16 C15 C14 111.0(5)
C16 C15 H15 124.5
C14 C15 H15 124.5
C15 C16 S1 113.6(4)
C15 C16 Cl1 126.8(5)
S1 C16 Cl1 119.6(3)
C14 C17 C18 130.1(5)
C14 C17 S1 110.7(4)
C18 C17 S1 119.2(4)
C17 C18 H18A 109.5
C17 C18 H18B 109.5
H18A C18 H18B 109.5
C17 C18 H18C 109.5
H18A C18 H18C 109.5
H18B C18 H18C 109.5
C22 C19 C20 112.1(5)
C22 C19 C12 125.1(5)
C20 C19 C12 122.8(5)
C21 C20 C19 113.0(5)
C21 C20 H20 123.5
C19 C20 H20 123.5
C20 C21 S2 112.7(4)
C20 C21 Cl4 127.1(5)
S2 C21 Cl4 120.2(4)
C19 C22 C23 130.2(5)
C19 C22 S2 110.8(4)
C23 C22 S2 119.0(4)
C22 C23 H23A 109.5
C22 C23 H23B 109.5
H23A C23 H23B 109.5
C22 C23 H23C 109.5
H23A C23 H23C 109.5
H23B C23 H23C 109.5
C11 N1 C12 106.6(4)
C11 N2 C13 108.9(4)
C11 N2 H2 125.5
C13 N2 H2 125.5
C2 O1 H1 109.5
C16 S1 C17 90.9(3)
C21 S2 C22 91.3(3)

loop_
_geom_bond_atom_site_label_1
_geom_bond_atom_site_label_2
_geom_bond_distance
C1 C2 1.385(7)
C1 C6 1.434(7)
C1 C11 1.474(7)
C2 O1 1.356(7)
C2 C3 1.429(7)
C3 C4 1.354(9)
C3 H3 0.9300
C4 C5 1.422(8)
C4 H4 0.9300
C5 C10 1.422(8)
C5 C6 1.430(7)
C6 C7 1.420(8)
C7 C8 1.389(8)
C7 H7 0.9300
C8 C9 1.410(9)
C8 H8 0.9300
C9 C10 1.363(9)
C9 H9 0.9300
C10 H10 0.9300
C11 N1 1.336(7)
C11 N2 1.358(6)
C12 C13 1.370(7)
C12 N1 1.391(6)
C12 C19 1.485(7)
C13 N2 1.387(6)
C13 C14 1.474(6)
C14 C17 1.364(7)
C14 C15 1.429(7)
C15 C16 1.343(7)
C15 H15 0.9300
C16 S1 1.722(6)
C16 Cl1 1.732(5)
C17 C18 1.497(8)
C17 S1 1.732(5)
C18 H18A 0.9600
C18 H18B 0.9600
C18 H18C 0.9600
C19 C22 1.376(7)
C19 C20 1.428(7)
C20 C21 1.344(8)
C20 H20 0.9300
C21 S2 1.713(6)
C21 Cl4 1.727(6)
C22 C23 1.493(8)
C22 S2 1.743(6)
C23 H23A 0.9600
C23 H23B 0.9600
C23 H23C 0.9600
N2 H2 0.8600
O1 H1 0.8200

loop_
_geom_hbond_atom_site_label_D
_geom_hbond_atom_site_label_H
_geom_hbond_atom_site_label_A
_geom_hbond_distance_DH
_geom_hbond_distance_HA
_geom_hbond_distance_DA
_geom_hbond_angle_DHA
_geom_hbond_site_symmetry_A
C15 H15 O1 0.93 2.49 3.287(7) 143.5 1_545
O1 H1 N1 0.82 1.87 2.613(6) 149.1 .
C7 H7 N2 0.93 2.49 3.067(8) 120.1 .

loop_
_geom_torsion_atom_site_label_1
_geom_torsion_atom_site_label_2
_geom_torsion_atom_site_label_3
_geom_torsion_atom_site_label_4
_geom_torsion
C6 C1 C2 O1 -172.1(4)
C11 C1 C2 O1 9.1(7)
C6 C1 C2 C3 8.2(7)
C11 C1 C2 C3 -170.6(4)
O1 C2 C3 C4 178.3(5)
C1 C2 C3 C4 -1.9(8)
C2 C3 C4 C5 -3.4(9)
C3 C4 C5 C10 -176.4(5)
C3 C4 C5 C6 2.1(8)
C4 C5 C6 C7 -171.5(5)
C10 C5 C6 C7 7.0(7)
C4 C5 C6 C1 4.3(7)
C10 C5 C6 C1 -177.2(4)
C2 C1 C6 C7 166.0(5)
C11 C1 C6 C7 -15.3(7)
C2 C1 C6 C5 -9.4(6)
C11 C1 C6 C5 169.3(4)
C5 C6 C7 C8 -3.1(7)
C1 C6 C7 C8 -178.7(5)
C6 C7 C8 C9 -2.3(8)
C7 C8 C9 C10 3.9(9)
C8 C9 C10 C5 0.1(9)
C4 C5 C10 C9 172.7(5)
C6 C5 C10 C9 -5.7(8)
C2 C1 C11 N1 -22.4(7)
C6 C1 C11 N1 158.8(4)
C2 C1 C11 N2 153.5(5)
C6 C1 C11 N2 -25.2(7)
N1 C12 C13 N2 -0.3(5)
C19 C12 C13 N2 -175.6(5)
N1 C12 C13 C14 -177.3(5)
C19 C12 C13 C14 7.4(9)
C12 C13 C14 C17 52.1(8)
N2 C13 C14 C17 -124.5(5)
C12 C13 C14 C15 -131.7(6)
N2 C13 C14 C15 51.7(7)
C17 C14 C15 C16 -0.8(6)
C13 C14 C15 C16 -177.3(5)
C14 C15 C16 S1 0.7(6)
C14 C15 C16 Cl1 178.6(4)
C15 C14 C17 C18 -178.5(6)
C13 C14 C17 C18 -2.0(9)
C15 C14 C17 S1 0.6(6)
C13 C14 C17 S1 177.0(4)
C13 C12 C19 C22 -147.3(6)
N1 C12 C19 C22 37.9(7)
C13 C12 C19 C20 33.2(8)
N1 C12 C19 C20 -141.6(5)
C22 C19 C20 C21 -0.6(7)
C12 C19 C20 C21 179.0(5)
C19 C20 C21 S2 0.9(6)
C19 C20 C21 Cl4 -176.0(4)
C20 C19 C22 C23 -178.6(6)
C12 C19 C22 C23 1.9(10)
C20 C19 C22 S2 0.0(6)
C12 C19 C22 S2 -179.6(4)
N2 C11 N1 C12 0.0(5)
C1 C11 N1 C12 176.5(4)
C13 C12 N1 C11 0.2(5)
C19 C12 N1 C11 175.8(4)
N1 C11 N2 C13 -0.2(5)
C1 C11 N2 C13 -176.6(4)
C12 C13 N2 C11 0.3(5)
C14 C13 N2 C11 177.7(4)
C15 C16 S1 C17 -0.3(4)
Cl1 C16 S1 C17 -178.3(4)
C14 C17 S1 C16 -0.2(4)
C18 C17 S1 C16 179.0(5)
C20 C21 S2 C22 -0.8(5)
Cl4 C21 S2 C22 176.4(4)
C19 C22 S2 C21 0.5(4)
C23 C22 S2 C21 179.2(5)
